data_4109027
loop_
_publ_author_name
'Richard D. Adams'
'Burjor Captain'
'Chad Beddie'
'Michael B. Hall'

_publ_section_title
;
 Photoreversible Multiple Additions of Hydrogen to a Highly Unsaturated
 Platinum-Rhenium Cluster Complex
;
_journal_name_full 'Journal of the American Chemical Society'
_journal_page_first 986
_journal_page_last 1000
_journal_paper_doi 10.1021/ja067028g
_journal_volume 129
_journal_year 2007
_chemical_formula_sum 'C48 H95 O6 P3 Pt3 Re2'
_chemical_formula_weight 1818.82
_chemical_name_systematic
; 
 ? 
;
_space_group_IT_number 14
_symmetry_cell_setting monoclinic
_symmetry_space_group_name_Hall '-P 2yn'
_symmetry_space_group_name_H-M 'P 1 21/n 1'
_atom_sites_solution_hydrogens geom
_atom_sites_solution_primary direct
_atom_sites_solution_secondary difmap
_audit_creation_method SHELXL-97
_cell_angle_alpha 90.00
_cell_angle_beta 91.807(2)
_cell_angle_gamma 90.00
_cell_formula_units_Z 4
_cell_length_a 13.9272(13)
_cell_length_b 23.991(2)
_cell_length_c 18.0905(16)
_cell_measurement_reflns_used 3204
_cell_measurement_temperature 294(2)
_cell_measurement_theta_max 19.60
_cell_measurement_theta_min 2.24
_cell_volume 6041.5(9)
_computing_cell_refinement 'SAINT+  V6.2 (Bruker, 2001)'
_computing_data_collection 'SMART V5.625 (Bruker, 2001)'
_computing_data_reduction 'SAINT+  V6.2'
_computing_molecular_graphics 'SHELXTL V6.1 (Sheldrick, 1997)'
_computing_publication_material 'SHELXTL V6.1'
_computing_structure_refinement 'SHELXL-97 (Sheldrick, 1997)'
_computing_structure_solution 'SHELXS-97 (Sheldrick, 1990)'
_diffrn_ambient_temperature 294(2)
_diffrn_measured_fraction_theta_full 1.000
_diffrn_measured_fraction_theta_max 1.000
_diffrn_measurement_device_type 'Bruker SMART APEX CCD diffractometer'
_diffrn_measurement_method 'omega scans'
_diffrn_radiation_monochromator graphite
_diffrn_radiation_source 'fine-focus sealed tube'
_diffrn_radiation_type MoK\a
_diffrn_radiation_wavelength 0.71073
_diffrn_reflns_av_R_equivalents 0.1609
_diffrn_reflns_av_sigmaI/netI 0.0914
_diffrn_reflns_limit_h_max 16
_diffrn_reflns_limit_h_min -16
_diffrn_reflns_limit_k_max 28
_diffrn_reflns_limit_k_min -28
_diffrn_reflns_limit_l_max 21
_diffrn_reflns_limit_l_min -21
_diffrn_reflns_number 64402
_diffrn_reflns_theta_full 25.03
_diffrn_reflns_theta_max 25.03
_diffrn_reflns_theta_min 1.41
_diffrn_standards_decay_% <1
_exptl_absorpt_coefficient_mu 11.033
_exptl_absorpt_correction_T_max 1.000
_exptl_absorpt_correction_T_min 0.431
_exptl_absorpt_correction_type multi-scan
_exptl_absorpt_process_details '(SADABS, Bruker, 1997)'
_exptl_crystal_colour DarkRed
_exptl_crystal_density_diffrn 2.000
_exptl_crystal_description Bar
_exptl_crystal_F_000 3440
_exptl_crystal_size_max 0.22
_exptl_crystal_size_mid 0.10
_exptl_crystal_size_min 0.02
_refine_diff_density_max 2.327
_refine_diff_density_min -0.560
_refine_diff_density_rms 0.196
_refine_ls_extinction_method none
_refine_ls_goodness_of_fit_ref 1.004
_refine_ls_hydrogen_treatment constr
_refine_ls_matrix_type full
_refine_ls_number_parameters 529
_refine_ls_number_reflns 10685
_refine_ls_number_restraints 3
_refine_ls_restrained_S_all 1.004
_refine_ls_R_factor_all 0.1169
_refine_ls_R_factor_gt 0.0515
_refine_ls_shift/su_max 0.001
_refine_ls_shift/su_mean 0.000
_refine_ls_structure_factor_coef Fsqd
_refine_ls_weighting_details
; calc 
 [0.00000+1.00000exp(0.70(sin\q/\l)^2^)]/ 
   [\s^2^(Fo^2^)+0.0000+0.0000*P+(0.0538P)^2^+0.0000sin\q/\l] 
 where P = 0.33333Fo^2^ + 0.66667Fc^2^ 
;
_refine_ls_weighting_scheme calc
_refine_ls_wR_factor_gt 0.1068
_refine_ls_wR_factor_ref 0.1303
_reflns_number_gt 5660
_reflns_number_total 10685
_reflns_threshold_expression >2sigma(I)
_cod_data_source_file ja067028gsi20060929_050213.cif
_cod_data_source_block p21n
_cod_database_code 4109027

loop_
_symmetry_equiv_pos_as_xyz
'x, y, z'
'-x+1/2, y+1/2, -z+1/2'
'-x, -y, -z'
'x-1/2, -y-1/2, z-1/2'

loop_
_atom_site_label
_atom_site_type_symbol
_atom_site_fract_x
_atom_site_fract_y
_atom_site_fract_z
_atom_site_U_iso_or_equiv
_atom_site_adp_type
_atom_site_occupancy
_atom_site_symmetry_multiplicity
_atom_site_calc_flag
_atom_site_refinement_flags
Pt1 Pt 0.53849(4) 0.20844(2) 0.24842(3) 0.06334(18) Uani 1 1 d .
Pt2 Pt 0.71671(4) 0.16678(2) 0.24645(3) 0.05948(17) Uani 1 1 d .
Pt3 Pt 0.56345(4) 0.09464(2) 0.24931(3) 0.05919(17) Uani 1 1 d .
Re1 Re 0.59421(5) 0.15634(3) 0.12519(3) 0.0732(2) Uani 1 1 d .
Re2 Re 0.61662(5) 0.15512(3) 0.37076(3) 0.0763(2) Uani 1 1 d .
P1 P 0.4364(3) 0.28429(17) 0.2457(2) 0.0754(12) Uani 1 1 d .
P2 P 0.8819(3) 0.17167(19) 0.2463(2) 0.0768(12) Uani 1 1 d .
P3 P 0.4908(4) 0.00878(17) 0.2519(3) 0.0865(14) Uani 1 1 d .
O11 O 0.4247(12) 0.1461(7) 0.0158(9) 0.162(7) Uani 1 1 d .
O12 O 0.6603(13) 0.2534(7) 0.0321(10) 0.182(8) Uani 1 1 d .
O13 O 0.7021(11) 0.0825(7) 0.0194(9) 0.157(7) Uani 1 1 d .
O21 O 0.4503(13) 0.1485(7) 0.4734(10) 0.162(7) Uani 1 1 d .
O22 O 0.6820(13) 0.2594(7) 0.4542(11) 0.183(8) Uani 1 1 d .
O23 O 0.7283(12) 0.0887(7) 0.4891(9) 0.156(7) Uani 1 1 d .
C11 C 0.4890(16) 0.1489(8) 0.0574(11) 0.108(6) Uani 1 1 d .
C12 C 0.6348(15) 0.2152(9) 0.0711(12) 0.121(7) Uani 1 1 d .
C13 C 0.6602(14) 0.1108(9) 0.0619(12) 0.106(6) Uani 1 1 d .
C54 C 0.898(3) 0.0641(9) 0.1866(16) 0.220(17) Uani 1 1 d .
H54A H 0.9518 0.0489 0.1622 0.331 Uiso 1 1 calc R
H54B H 0.8620 0.0879 0.1529 0.331 Uiso 1 1 calc R
H54C H 0.8568 0.0343 0.2023 0.331 Uiso 1 1 calc R
C21 C 0.529(2) 0.1512(7) 0.4323(13) 0.137(9) Uani 1 1 d .
C22 C 0.6557(13) 0.2185(9) 0.4207(11) 0.109(6) Uani 1 1 d .
C23 C 0.6887(16) 0.1136(9) 0.4449(12) 0.112(6) Uani 1 1 d .
C31 C 0.3652(19) 0.2869(11) 0.3364(13) 0.128(8) Uani 1 1 d .
C32 C 0.3017(18) 0.2385(14) 0.3387(14) 0.182(13) Uani 1 1 d .
H32A H 0.3392 0.2055 0.3480 0.272 Uiso 1 1 calc R
H32B H 0.2672 0.2349 0.2921 0.272 Uiso 1 1 calc R
H32C H 0.2569 0.2433 0.3775 0.272 Uiso 1 1 calc R
C33 C 0.309(3) 0.3441(14) 0.3416(14) 0.30(3) Uani 1 1 d .
H33A H 0.2563 0.3443 0.3064 0.449 Uiso 1 1 calc R
H33B H 0.3520 0.3743 0.3311 0.449 Uiso 1 1 calc R
H33C H 0.2856 0.3485 0.3906 0.449 Uiso 1 1 calc R
C34 C 0.4375(19) 0.2864(10) 0.3991(11) 0.161(10) Uani 1 1 d .
H34A H 0.4050 0.2847 0.4451 0.242 Uiso 1 1 calc R
H34B H 0.4755 0.3197 0.3978 0.242 Uiso 1 1 calc R
H34C H 0.4785 0.2545 0.3948 0.242 Uiso 1 1 calc R
C35 C 0.3463(14) 0.2781(9) 0.1646(12) 0.107(6) Uani 1 1 d .
C36 C 0.3050(15) 0.2182(11) 0.1650(12) 0.142(9) Uani 1 1 d .
H36A H 0.2616 0.2133 0.1232 0.213 Uiso 1 1 calc R
H36B H 0.2711 0.2123 0.2098 0.213 Uiso 1 1 calc R
H36C H 0.3565 0.1918 0.1624 0.213 Uiso 1 1 calc R
C37 C 0.3917(17) 0.2849(9) 0.0946(11) 0.143(9) Uani 1 1 d .
H37A H 0.4460 0.2604 0.0924 0.215 Uiso 1 1 calc R
H37B H 0.4127 0.3228 0.0896 0.215 Uiso 1 1 calc R
H37C H 0.3466 0.2761 0.0551 0.215 Uiso 1 1 calc R
C38 C 0.2592(17) 0.3202(12) 0.1668(13) 0.180(12) Uani 1 1 d .
H38A H 0.2804 0.3567 0.1533 0.270 Uiso 1 1 calc R
H38B H 0.2349 0.3212 0.2159 0.270 Uiso 1 1 calc R
H38C H 0.2092 0.3082 0.1327 0.270 Uiso 1 1 calc R
C39 C 0.5115(17) 0.3503(8) 0.2356(18) 0.135(9) Uani 1 1 d .
C40 C 0.578(2) 0.3422(10) 0.1724(18) 0.193(14) Uani 1 1 d .
H40A H 0.5973 0.3779 0.1540 0.290 Uiso 1 1 calc R
H40B H 0.5456 0.3217 0.1336 0.290 Uiso 1 1 calc R
H40C H 0.6339 0.3219 0.1895 0.290 Uiso 1 1 calc R
C41 C 0.446(2) 0.4009(10) 0.213(3) 0.31(3) Uani 1 1 d .
H41A H 0.4166 0.4157 0.2560 0.463 Uiso 1 1 calc R
H41B H 0.3969 0.3888 0.1780 0.463 Uiso 1 1 calc R
H41C H 0.4842 0.4293 0.1907 0.463 Uiso 1 1 calc R
C42 C 0.572(2) 0.3597(12) 0.3010(17) 0.217(16) Uani 1 1 d .
H42A H 0.6117 0.3276 0.3103 0.325 Uiso 1 1 calc R
H42B H 0.5324 0.3661 0.3427 0.325 Uiso 1 1 calc R
H42C H 0.6119 0.3917 0.2935 0.325 Uiso 1 1 calc R
C43 C 0.9224(13) 0.2056(13) 0.1562(12) 0.135(9) Uani 1 1 d .
C44 C 0.8775(16) 0.1740(13) 0.0920(10) 0.186(14) Uani 1 1 d .
H44A H 0.8122 0.1650 0.1025 0.279 Uiso 1 1 calc R
H44B H 0.9130 0.1403 0.0843 0.279 Uiso 1 1 calc R
H44C H 0.8789 0.1966 0.0482 0.279 Uiso 1 1 calc R
C45 C 0.884(3) 0.2644(12) 0.1547(17) 0.24(2) Uani 1 1 d .
H45A H 0.8907 0.2799 0.1063 0.360 Uiso 1 1 calc R
H45B H 0.9192 0.2866 0.1903 0.360 Uiso 1 1 calc R
H45C H 0.8172 0.2640 0.1666 0.360 Uiso 1 1 calc R
C46 C 1.0344(18) 0.2018(19) 0.1518(15) 0.29(2) Uani 1 1 d .
H46A H 1.0625 0.2000 0.2009 0.439 Uiso 1 1 calc R
H46B H 1.0581 0.2341 0.1270 0.439 Uiso 1 1 calc R
H46C H 1.0512 0.1689 0.1249 0.439 Uiso 1 1 calc R
C47 C 0.9307(18) 0.2150(14) 0.3253(13) 0.156(11) Uani 1 1 d .
C48 C 0.870(3) 0.2714(12) 0.3264(16) 0.227(18) Uani 1 1 d .
H48A H 0.8572 0.2812 0.3765 0.340 Uiso 1 1 calc R
H48B H 0.8104 0.2662 0.2992 0.340 Uiso 1 1 calc R
H48C H 0.9059 0.3007 0.3040 0.340 Uiso 1 1 calc R
C49 C 1.0337(18) 0.2342(18) 0.3220(18) 0.32(3) Uani 1 1 d .
H49A H 1.0585 0.2415 0.3711 0.487 Uiso 1 1 calc R
H49B H 1.0367 0.2676 0.2930 0.487 Uiso 1 1 calc R
H49C H 1.0715 0.2056 0.2997 0.487 Uiso 1 1 calc R
C50 C 0.9092(17) 0.1853(13) 0.3973(11) 0.172(11) Uani 1 1 d .
H50A H 0.9480 0.1523 0.4018 0.257 Uiso 1 1 calc R
H50B H 0.8425 0.1751 0.3971 0.257 Uiso 1 1 calc R
H50C H 0.9234 0.2097 0.4382 0.257 Uiso 1 1 calc R
C51 C 0.9317(14) 0.0974(11) 0.2528(14) 0.129(8) Uani 1 1 d .
C52 C 1.0408(18) 0.1024(17) 0.266(3) 0.41(4) Uani 1 1 d .
H52A H 1.0571 0.1405 0.2766 0.608 Uiso 1 1 calc R
H52B H 1.0727 0.0907 0.2222 0.608 Uiso 1 1 calc R
H52C H 1.0607 0.0792 0.3067 0.608 Uiso 1 1 calc R
C53 C 0.889(2) 0.0689(10) 0.3188(15) 0.185(12) Uani 1 1 d .
H53A H 0.8210 0.0640 0.3099 0.277 Uiso 1 1 calc R
H53B H 0.8995 0.0915 0.3621 0.277 Uiso 1 1 calc R
H53C H 0.9187 0.0332 0.3263 0.277 Uiso 1 1 calc R
C55 C 0.354(2) 0.0210(12) 0.261(3) 0.209(17) Uani 1 1 d .
C56 C 0.2925(19) -0.0249(12) 0.272(3) 0.37(3) Uani 1 1 d .
H56A H 0.3075 -0.0418 0.3191 0.557 Uiso 1 1 calc R
H56B H 0.3013 -0.0517 0.2334 0.557 Uiso 1 1 calc R
H56C H 0.2269 -0.0125 0.2707 0.557 Uiso 1 1 calc R
C57 C 0.328(3) 0.053(2) 0.187(3) 0.38(4) Uani 1 1 d .
H57A H 0.3543 0.0332 0.1461 0.563 Uiso 1 1 calc R
H57B H 0.3558 0.0899 0.1892 0.563 Uiso 1 1 calc R
H57C H 0.2600 0.0559 0.1804 0.563 Uiso 1 1 calc R
C58 C 0.342(2) 0.065(2) 0.316(3) 0.35(4) Uani 1 1 d .
H58A H 0.2780 0.0796 0.3119 0.524 Uiso 1 1 calc R
H58B H 0.3875 0.0941 0.3083 0.524 Uiso 1 1 calc R
H58C H 0.3527 0.0496 0.3650 0.524 Uiso 1 1 calc R
C59 C 0.507(2) -0.0343(9) 0.1665(11) 0.143(10) Uani 1 1 d .
C60 C 0.624(3) -0.0439(17) 0.166(3) 0.34(3) Uani 1 1 d .
H60A H 0.6514 -0.0202 0.1292 0.506 Uiso 1 1 calc R
H60B H 0.6376 -0.0822 0.1542 0.506 Uiso 1 1 calc R
H60C H 0.6521 -0.0351 0.2136 0.506 Uiso 1 1 calc R
C61 C 0.450(2) -0.0879(9) 0.1608(14) 0.224(17) Uani 1 1 d .
H61A H 0.4650 -0.1072 0.1162 0.336 Uiso 1 1 calc R
H61B H 0.3823 -0.0792 0.1599 0.336 Uiso 1 1 calc R
H61C H 0.4651 -0.1111 0.2027 0.336 Uiso 1 1 calc R
C62 C 0.482(3) -0.0031(10) 0.0988(13) 0.218(18) Uani 1 1 d .
H62A H 0.4860 -0.0273 0.0567 0.327 Uiso 1 1 calc R
H62B H 0.5257 0.0275 0.0937 0.327 Uiso 1 1 calc R
H62C H 0.4176 0.0109 0.1017 0.327 Uiso 1 1 calc R
C63 C 0.530(3) -0.0352(10) 0.3332(15) 0.191(14) Uani 1 1 d .
C64 C 0.504(4) -0.0037(12) 0.4048(13) 0.32(3) Uani 1 1 d .
H64A H 0.4356 0.0023 0.4048 0.482 Uiso 1 1 calc R
H64B H 0.5362 0.0316 0.4066 0.482 Uiso 1 1 calc R
H64C H 0.5230 -0.0255 0.4472 0.482 Uiso 1 1 calc R
C65 C 0.638(3) -0.0335(19) 0.339(3) 0.35(4) Uani 1 1 d .
H65A H 0.6582 -0.0108 0.3806 0.524 Uiso 1 1 calc R
H65B H 0.6630 -0.0179 0.2946 0.524 Uiso 1 1 calc R
H65C H 0.6629 -0.0706 0.3458 0.524 Uiso 1 1 calc R
C66 C 0.484(3) -0.0906(9) 0.3393(14) 0.27(2) Uani 1 1 d .
H66A H 0.5104 -0.1156 0.3038 0.404 Uiso 1 1 calc R
H66B H 0.4160 -0.0869 0.3297 0.404 Uiso 1 1 calc R
H66C H 0.4953 -0.1051 0.3882 0.404 Uiso 1 1 calc R
C1S C 0.170(3) 0.0751(15) 0.997(2) 0.259(18) Uiso 1 1 d .
H1S1 H 0.1588 0.0816 0.9450 0.389 Uiso 1 1 calc R
H1S2 H 0.2371 0.0689 1.0069 0.389 Uiso 1 1 calc R
H1S3 H 0.1492 0.1070 1.0243 0.389 Uiso 1 1 calc R
C2S C 0.119(3) 0.0290(18) 1.018(2) 0.273(19) Uiso 1 1 d .
H2S1 H 0.1153 0.0299 1.0713 0.327 Uiso 1 1 calc R
H2S2 H 0.1562 -0.0036 1.0054 0.327 Uiso 1 1 calc R
C3S C 0.027(3) 0.0213(16) 0.989(2) 0.245(17) Uiso 1 1 d .
H3S1 H -0.0091 0.0551 0.9987 0.294 Uiso 1 1 calc R
H3S2 H 0.0311 0.0183 0.9358 0.294 Uiso 1 1 calc R
C4S C 0.668(3) 0.4178(14) 0.999(2) 0.29(2) Uiso 1 1 d D
H4S1 H 0.6268 0.3943 1.0269 0.441 Uiso 1 1 calc R
H4S2 H 0.7260 0.4252 1.0272 0.441 Uiso 1 1 calc R
H4S3 H 0.6832 0.3995 0.9536 0.441 Uiso 1 1 calc R
C5S C 0.617(3) 0.4721(14) 0.982(2) 0.29(2) Uiso 1 1 d D
H5S1 H 0.6571 0.5024 1.0004 0.347 Uiso 1 1 calc R
H5S2 H 0.6118 0.4762 0.9283 0.347 Uiso 1 1 calc R
C6S C 0.518(3) 0.4785(16) 1.012(3) 0.272(19) Uiso 1 1 d D
H6S1 H 0.4789 0.4467 0.9983 0.326 Uiso 1 1 calc R
H6S2 H 0.5230 0.4802 1.0659 0.326 Uiso 1 1 calc R

loop_
_atom_site_aniso_label
_atom_site_aniso_U_11
_atom_site_aniso_U_22
_atom_site_aniso_U_33
_atom_site_aniso_U_23
_atom_site_aniso_U_13
_atom_site_aniso_U_12
Pt1 0.0708(4) 0.0586(4) 0.0606(4) -0.0012(3) 0.0027(3) 0.0150(3)
Pt2 0.0561(4) 0.0604(4) 0.0620(3) 0.0005(3) 0.0031(3) -0.0010(3)
Pt3 0.0660(4) 0.0507(3) 0.0609(3) 0.0007(3) 0.0021(3) -0.0069(3)
Re1 0.0962(5) 0.0653(4) 0.0579(4) -0.0004(3) 0.0005(3) -0.0030(3)
Re2 0.0982(5) 0.0719(4) 0.0587(4) 0.0008(3) 0.0009(3) -0.0094(4)
P1 0.080(3) 0.067(3) 0.079(3) 0.001(2) 0.000(2) 0.021(2)
P2 0.058(3) 0.099(3) 0.074(3) -0.005(2) 0.005(2) -0.012(2)
P3 0.113(4) 0.059(3) 0.087(3) 0.001(2) 0.008(3) -0.020(2)
O11 0.136(14) 0.197(17) 0.148(14) -0.059(12) -0.067(11) 0.010(12)
O12 0.199(17) 0.153(15) 0.201(17) 0.101(13) 0.103(14) 0.033(12)
O13 0.117(12) 0.181(16) 0.173(15) -0.101(12) 0.002(10) 0.018(11)
O21 0.144(15) 0.172(16) 0.174(16) 0.041(12) 0.063(12) 0.027(12)
O22 0.188(17) 0.142(14) 0.214(18) -0.099(13) -0.073(14) 0.021(12)
O23 0.180(16) 0.149(14) 0.139(14) 0.060(11) -0.015(11) 0.058(12)
C11 0.113(17) 0.105(15) 0.106(15) -0.030(12) -0.016(13) -0.002(12)
C12 0.124(17) 0.128(19) 0.113(17) 0.013(14) 0.027(13) -0.004(14)
C13 0.091(14) 0.109(16) 0.118(16) -0.007(13) -0.005(12) 0.004(12)
C54 0.41(5) 0.070(16) 0.18(3) -0.018(16) 0.13(3) 0.04(2)
C21 0.22(3) 0.056(12) 0.14(2) -0.004(12) -0.014(19) 0.063(15)
C22 0.087(14) 0.124(17) 0.115(16) -0.010(13) -0.020(12) 0.031(12)
C23 0.136(19) 0.093(15) 0.109(16) -0.003(12) 0.020(14) 0.008(13)
C31 0.14(2) 0.14(2) 0.106(17) -0.013(15) 0.008(15) 0.077(17)
C32 0.14(2) 0.28(4) 0.13(2) 0.03(2) 0.041(17) -0.01(2)
C33 0.39(5) 0.38(5) 0.13(2) 0.06(3) 0.11(3) 0.33(5)
C34 0.23(3) 0.17(2) 0.077(15) -0.033(15) 0.015(17) 0.06(2)
C35 0.090(14) 0.118(17) 0.113(17) 0.011(13) 0.000(12) 0.029(12)
C36 0.102(17) 0.20(3) 0.128(19) -0.022(18) 0.011(13) -0.015(17)
C37 0.17(2) 0.15(2) 0.105(17) 0.020(15) -0.005(16) 0.047(17)
C38 0.13(2) 0.23(3) 0.18(2) -0.03(2) -0.052(18) 0.10(2)
C39 0.103(17) 0.070(13) 0.23(3) -0.010(16) 0.001(19) -0.007(12)
C40 0.15(3) 0.15(2) 0.28(4) 0.08(2) 0.03(3) -0.06(2)
C41 0.23(4) 0.052(15) 0.65(8) 0.03(3) 0.06(4) 0.020(19)
C42 0.18(3) 0.22(3) 0.24(3) -0.13(3) 0.00(3) -0.10(3)
C43 0.059(12) 0.24(3) 0.102(17) 0.026(18) 0.015(11) -0.064(16)
C44 0.122(19) 0.38(4) 0.059(13) 0.010(19) 0.004(13) 0.06(2)
C45 0.40(6) 0.13(2) 0.19(3) 0.05(2) 0.01(3) -0.10(3)
C46 0.11(2) 0.61(7) 0.16(3) 0.09(4) 0.039(19) -0.10(3)
C47 0.14(2) 0.23(3) 0.098(18) -0.047(19) 0.024(14) -0.09(2)
C48 0.33(5) 0.16(3) 0.19(3) -0.10(2) 0.05(3) -0.12(3)
C49 0.10(2) 0.61(8) 0.26(4) -0.17(4) 0.03(2) -0.21(3)
C50 0.15(2) 0.28(4) 0.079(16) -0.035(19) -0.021(15) 0.00(2)
C51 0.089(15) 0.18(2) 0.120(18) 0.017(17) 0.018(13) 0.052(15)
C52 0.054(17) 0.32(5) 0.84(11) 0.20(6) 0.05(4) 0.08(2)
C53 0.24(3) 0.14(2) 0.17(3) 0.05(2) -0.04(2) 0.04(2)
C55 0.12(2) 0.12(2) 0.39(5) -0.05(3) 0.10(3) -0.070(19)
C56 0.11(2) 0.13(2) 0.88(11) 0.06(5) 0.09(4) -0.05(2)
C57 0.27(5) 0.36(7) 0.49(10) 0.15(8) -0.18(6) -0.07(5)
C58 0.11(3) 0.34(6) 0.60(10) -0.25(7) 0.12(4) -0.05(3)
C59 0.26(3) 0.088(15) 0.079(14) -0.010(12) 0.011(16) -0.056(17)
C60 0.21(4) 0.36(6) 0.44(7) -0.24(5) 0.14(4) 0.03(4)
C61 0.42(5) 0.107(18) 0.15(2) -0.036(16) 0.01(3) -0.15(3)
C62 0.44(6) 0.11(2) 0.105(19) -0.013(15) 0.01(2) -0.11(3)
C63 0.33(4) 0.094(18) 0.14(2) 0.059(16) -0.07(3) -0.09(2)
C64 0.74(10) 0.17(3) 0.059(16) -0.029(17) 0.02(3) -0.14(4)
C65 0.33(6) 0.26(5) 0.44(8) 0.17(5) -0.24(6) -0.06(5)
C66 0.58(7) 0.084(17) 0.14(2) 0.048(16) -0.10(3) -0.12(3)

loop_
_atom_type_symbol
_atom_type_description
_atom_type_scat_dispersion_real
_atom_type_scat_dispersion_imag
_atom_type_scat_source
C C 0.0033 0.0016 'International Tables Vol C Tables 4.2.6.8 and 6.1.1.4'
H H 0.0000 0.0000 'International Tables Vol C Tables 4.2.6.8 and 6.1.1.4'
O O 0.0106 0.0060 'International Tables Vol C Tables 4.2.6.8 and 6.1.1.4'
P P 0.1023 0.0942 'International Tables Vol C Tables 4.2.6.8 and 6.1.1.4'
Re Re -1.0185 7.2310 'International Tables Vol C Tables 4.2.6.8 and 6.1.1.4'
Pt Pt -1.7033 8.3905 'International Tables Vol C Tables 4.2.6.8 and 6.1.1.4'

loop_
_geom_angle_atom_site_label_1
_geom_angle_atom_site_label_2
_geom_angle_atom_site_label_3
_geom_angle
_geom_angle_site_symmetry_1
P1 Pt1 Pt2 149.84(12) .
P1 Pt1 Re1 122.79(11) .
Pt2 Pt1 Re1 61.57(2) .
P1 Pt1 Re2 127.71(11) .
Pt2 Pt1 Re2 59.58(2) .
Re1 Pt1 Re2 109.47(3) .
P1 Pt1 Pt3 149.26(12) .
Pt2 Pt1 Pt3 60.84(2) .
Re1 Pt1 Pt3 60.29(2) .
Re2 Pt1 Pt3 59.16(2) .
P2 Pt2 Pt1 155.14(12) .
P2 Pt2 Re2 123.28(11) .
Pt1 Pt2 Re2 61.56(2) .
P2 Pt2 Re1 126.77(11) .
Pt1 Pt2 Re1 59.47(2) .
Re2 Pt2 Re1 109.38(3) .
P2 Pt2 Pt3 143.90(12) .
Pt1 Pt2 Pt3 60.93(2) .
Re2 Pt2 Pt3 59.81(2) .
Re1 Pt2 Pt3 59.65(2) .
P3 Pt3 Re2 124.85(12) .
P3 Pt3 Re1 125.68(12) .
Re2 Pt3 Re1 109.23(3) .
P3 Pt3 Pt2 155.22(13) .
Re2 Pt3 Pt2 59.14(2) .
Re1 Pt3 Pt2 60.14(2) .
P3 Pt3 Pt1 146.54(13) .
Re2 Pt3 Pt1 60.39(2) .
Re1 Pt3 Pt1 58.75(2) .
Pt2 Pt3 Pt1 58.23(2) .
C12 Re1 C13 87.5(9) .
C12 Re1 C11 88.4(9) .
C13 Re1 C11 86.1(8) .
C12 Re1 Pt1 100.8(7) .
C13 Re1 Pt1 161.7(6) .
C11 Re1 Pt1 110.1(6) .
C12 Re1 Pt3 157.2(7) .
C13 Re1 Pt3 106.4(6) .
C11 Re1 Pt3 110.1(7) .
Pt1 Re1 Pt3 60.95(2) .
C12 Re1 Pt2 99.4(7) .
C13 Re1 Pt2 103.9(6) .
C11 Re1 Pt2 167.5(6) .
Pt1 Re1 Pt2 58.96(2) .
Pt3 Re1 Pt2 60.21(2) .
C21 Re2 C22 86.1(10) .
C21 Re2 C23 83.4(9) .
C22 Re2 C23 86.9(8) .
C21 Re2 Pt2 164.3(8) .
C22 Re2 Pt2 99.9(6) .
C23 Re2 Pt2 111.2(6) .
C21 Re2 Pt3 108.6(8) .
C22 Re2 Pt3 155.0(6) .
C23 Re2 Pt3 114.2(6) .
Pt2 Re2 Pt3 61.05(2) .
C21 Re2 Pt1 106.2(7) .
C22 Re2 Pt1 96.6(6) .
C23 Re2 Pt1 169.9(6) .
Pt2 Re2 Pt1 58.85(2) .
Pt3 Re2 Pt1 60.45(2) .
C35 P1 C39 109.9(11) .
C35 P1 C31 108.1(11) .
C39 P1 C31 110.5(13) .
C35 P1 Pt1 110.2(6) .
C39 P1 Pt1 108.5(7) .
C31 P1 Pt1 109.7(6) .
C47 P2 C51 110.3(14) .
C47 P2 C43 107.6(12) .
C51 P2 C43 109.3(12) .
C47 P2 Pt2 111.4(8) .
C51 P2 Pt2 108.2(7) .
C43 P2 Pt2 110.0(6) .
C63 P3 C59 107.1(13) .
C63 P3 C55 106(2) .
C59 P3 C55 107.6(17) .
C63 P3 Pt3 113.7(8) .
C59 P3 Pt3 114.2(7) .
C55 P3 Pt3 107.5(8) .
O11 C11 Re1 177.9(19) .
O12 C12 Re1 177(2) .
O13 C13 Re1 178(2) .
O21 C21 Re2 172(2) .
O22 C22 Re2 179.1(19) .
O23 C23 Re2 178(2) .
C32 C31 C34 112(2) .
C32 C31 C33 113(3) .
C34 C31 C33 106(2) .
C32 C31 P1 108.9(17) .
C34 C31 P1 106.9(17) .
C33 C31 P1 110.0(17) .
C37 C35 C36 106.5(19) .
C37 C35 C38 108.0(18) .
C36 C35 C38 107.9(19) .
C37 C35 P1 111.8(16) .
C36 C35 P1 107.7(14) .
C38 C35 P1 114.7(15) .
C42 C39 C40 106(2) .
C42 C39 C41 114(2) .
C40 C39 C41 106(3) .
C42 C39 P1 111(2) .
C40 C39 P1 108.6(16) .
C41 C39 P1 110.6(17) .
C44 C43 C45 109(2) .
C44 C43 C46 109(2) .
C45 C43 C46 114(3) .
C44 C43 P2 108.3(16) .
C45 C43 P2 107.2(18) .
C46 C43 P2 109.7(17) .
C49 C47 C50 113(2) .
C49 C47 C48 104(3) .
C50 C47 C48 106(2) .
C49 C47 P2 117.4(18) .
C50 C47 P2 108.4(18) .
C48 C47 P2 107.4(19) .
C54 C51 C53 105(2) .
C54 C51 C52 117(3) .
C53 C51 C52 109(3) .
C54 C51 P2 109.8(16) .
C53 C51 P2 108.5(16) .
C52 C51 P2 107(2) .
C56 C55 C58 113(4) .
C56 C55 C57 112(4) .
C58 C55 C57 102(4) .
C56 C55 P3 120(2) .
C58 C55 P3 108(3) .
C57 C55 P3 101(3) .
C62 C59 C61 105(2) .
C62 C59 C60 106(2) .
C61 C59 C60 114(3) .
C62 C59 P3 111.9(18) .
C61 C59 P3 116.3(17) .
C60 C59 P3 103.3(18) .
C66 C63 C65 117(4) .
C66 C63 C64 105(3) .
C65 C63 C64 101(3) .
C66 C63 P3 116(2) .
C65 C63 P3 108(2) .
C64 C63 P3 108(3) .
C1S C2S C3S 119(4) .
C3S C3S C2S 121(5) 3_557
C6S C5S C4S 116(2) .
C6S C6S C5S 109(5) 3_667

loop_
_geom_bond_atom_site_label_1
_geom_bond_atom_site_label_2
_geom_bond_distance
_geom_bond_site_symmetry_2
Pt1 P1 2.309(4) .
Pt1 Pt2 2.6771(8) .
Pt1 Re1 2.6915(8) .
Pt1 Re2 2.7507(9) .
Pt1 Pt3 2.7521(8) .
Pt2 P2 2.303(4) .
Pt2 Re2 2.6975(9) .
Pt2 Re1 2.7477(9) .
Pt2 Pt3 2.7497(8) .
Pt3 P3 2.296(4) .
Pt3 Re2 2.7162(9) .
Pt3 Re1 2.7343(8) .
Re1 C12 1.82(2) .
Re1 C13 1.85(2) .
Re1 C11 1.89(2) .
Re2 C21 1.69(3) .
Re2 C22 1.84(2) .
Re2 C23 1.93(2) .
P1 C35 1.91(2) .
P1 C39 1.91(2) .
P1 C31 1.95(2) .
P2 C47 1.88(2) .
P2 C51 1.92(2) .
P2 C43 1.92(2) .
P3 C63 1.88(2) .
P3 C59 1.88(2) .
P3 C55 1.94(3) .
O11 C11 1.15(2) .
O12 C12 1.22(2) .
O13 C13 1.19(2) .
O21 C21 1.34(3) .
O22 C22 1.21(2) .
O23 C23 1.13(2) .
C54 C51 1.51(3) .
C31 C32 1.46(3) .
C31 C34 1.49(3) .
C31 C33 1.58(3) .
C35 C37 1.44(2) .
C35 C36 1.55(3) .
C35 C38 1.58(3) .
C39 C42 1.45(3) .
C39 C40 1.51(3) .
C39 C41 1.57(3) .
C43 C44 1.51(3) .
C43 C45 1.51(4) .
C43 C46 1.57(3) .
C47 C49 1.51(3) .
C47 C50 1.52(3) .
C47 C48 1.60(4) .
C51 C53 1.51(3) .
C51 C52 1.53(3) .
C55 C56 1.41(3) .
C55 C58 1.46(4) .
C55 C57 1.58(5) .
C59 C62 1.47(3) .
C59 C61 1.52(3) .
C59 C60 1.65(4) .
C63 C66 1.48(3) .
C63 C65 1.51(5) .
C63 C64 1.55(4) .
C1S C2S 1.37(4) .
C2S C3S 1.39(4) .
C3S C3S 1.33(6) 3_557
C4S C5S 1.509(10) .
C5S C6S 1.508(10) .
C6S C6S 1.23(6) 3_667
